data_2002569
loop_
_publ_author_name
'Bluhm, K.'
'Mueller-Buschbaum, H. K.'

_publ_section_title
;
 Ein synthetischer Warwickit mit statistischer Metallverteilung: NiScBO4
 (A Synthetic Warwickite with Statistical Metal Distribution: NiScBO4)
;
_journal_issue 6
_journal_name_full
;
Zeitschrift fuer Anorganische und Allgemeine Chemie
;
_journal_page_first 87
_journal_page_last 92
_journal_paper_doi 10.1002/zaac.19905850111
_journal_volume 585
_journal_year 1990
_chemical_formula_structural NiSc(BO3)O
_chemical_formula_sum 'B Ni O4 Sc'
_chemical_name_common Ni-Warwickite
_chemical_name_systematic 'Nickel scandium borate oxide'
_space_group_IT_number 62
_symmetry_cell_setting orthorhombic
_symmetry_Int_Tables_number 62
_symmetry_space_group_name_Hall '-P 2ac 2n'
_symmetry_space_group_name_H-M 'P n m a'
_cell_angle_alpha 90
_cell_angle_beta 90
_cell_angle_gamma 90
_cell_formula_units_Z 4
_cell_length_a 9.415(3)
_cell_length_b 3.173(1)
_cell_length_c 9.461(3)
_cell_volume 282.6
_refine_ls_R_factor_all 0.043
_cod_database_code 2002569

loop_
_symmetry_equiv_pos_as_xyz
x,y,z
1/2+x,1/2-y,1/2-z
-x,1/2+y,-z
1/2-x,-y,1/2+z
-x,-y,-z
1/2-x,1/2+y,1/2+z
x,1/2-y,z
1/2+x,y,1/2-z

loop_
_atom_site_label
_atom_site_type_symbol
_atom_site_symmetry_multiplicity
_atom_site_Wyckoff_symbol
_atom_site_fract_x
_atom_site_fract_y
_atom_site_fract_z
_atom_site_occupancy
_atom_site_attached_hydrogens
_atom_site_calc_flag
Ni1 Ni2+ 4 c 0.3828(1) 0.75 0.5705(1) 0.5 0 d
Sc1 Sc3+ 4 c 0.3828(1) 0.75 0.5705(1) 0.5 0 d
Ni2 Ni2+ 4 c 0.3972(1) 0.75 0.1939(1) 0.5 0 d
Sc2 Sc3+ 4 c 0.3972(1) 0.75 0.1939(1) 0.5 0 d
B1 B3+ 4 c 0.3295(9) 0.75 0.8788(9) 1. 0 d
O1 O2- 4 c 0.4759(6) 0.75 0.8650(6) 1. 0 d
O2 O2- 4 c 0.2495(5) 0.75 0.7541(6) 1. 0 d
O3 O2- 4 c 0.2671(6) 0.75 0.0087(6) 1. 0 d
O4 O2- 4 c 0.4898(5) 0.75 0.3832(6) 1. 0 d

loop_
_atom_type_symbol
_atom_type_oxidation_number
Ni2+ 2.000
Sc3+ 3.000
B3+ 3.000
O2- -2.000
